data_4125768
loop_
_publ_author_name
'Maestre, Lourdes'
'Dorel, Ruth'
'Pablo, \'Oscar'
'Escofet, Imma'
'Sameera, W. M. C.'
'\'Alvarez, Eleuterio'
'Maseras, Feliu'
'D\'iaz-Requejo, M Mar'
'Echavarren, Antonio M.'
'P\'erez, Pedro J'

_publ_section_title
;
 Functional-Group-Tolerant, Silver-Catalyzed N-N Bond Formation by Nitrene
 Transfer to Amines.
;
_journal_issue 6
_journal_name_full 'Journal of the American Chemical Society'
_journal_page_first 2216
_journal_page_last 2223
_journal_paper_doi 10.1021/jacs.6b08219
_journal_volume 139
_journal_year 2017
_chemical_formula_sum 'C14 H20 N2 O3 S'
_chemical_formula_weight 296.38
_chemical_name_systematic
;
 ?
;
_space_group_IT_number 61
_space_group_name_Hall '-P 2ac 2ab'
_symmetry_cell_setting orthorhombic
_symmetry_space_group_name_Hall '-P 2ac 2ab'
_symmetry_space_group_name_H-M 'P b c a'
_atom_sites_solution_hydrogens mixed
_audit_creation_method SHELXL-2014
_cell_angle_alpha 90
_cell_angle_beta 90
_cell_angle_gamma 90
_cell_formula_units_Z 8
_cell_length_a 7.4156(6)
_cell_length_b 18.973(2)
_cell_length_c 20.2647(13)
_cell_measurement_reflns_used 5745
_cell_measurement_temperature 100(2)
_cell_measurement_theta_max 29.98
_cell_measurement_theta_min 2.37
_cell_volume 2851.2(4)
_computing_cell_refinement 'CrystalClear-SM Expert 2.1 b29 (Rigaku, 2013)'
_computing_data_collection 'CrystalClear-SM Expert 2.1 b29 (Rigaku, 2013)'
_computing_data_reduction 'CrystalClear-SM Expert 2.1 b29 (Rigaku, 2013)'
_computing_molecular_graphics 'SHELXL-2014 (Sheldrick, 2014)'
_computing_publication_material 'SHELXL-2014 (Sheldrick, 2014)'
_computing_structure_refinement 'SHELXL-2014 (Sheldrick, 2014)'
_computing_structure_solution Sir2011
_diffrn_ambient_temperature 100(2)
_diffrn_detector_area_resol_mean 200
_diffrn_detector_type 'PILATUS 200K'
_diffrn_measured_fraction_theta_full 0.986
_diffrn_measured_fraction_theta_max 0.865
_diffrn_measurement_device_type '1/4chi goniometer'
_diffrn_measurement_method
;
 Fullsphere data collection, phi and omega scans
;
_diffrn_measurement_specimen_support 'magnetic support with MicroMount'
_diffrn_radiation_monochromator 'Confocal Max Flux optic'
_diffrn_radiation_type MoK\a
_diffrn_radiation_wavelength 0.7107
_diffrn_reflns_av_R_equivalents 0.0462
_diffrn_reflns_av_unetI/netI 0.0371
_diffrn_reflns_Laue_measured_fraction_full 0.986
_diffrn_reflns_Laue_measured_fraction_max 0.865
_diffrn_reflns_limit_h_max 9
_diffrn_reflns_limit_h_min -8
_diffrn_reflns_limit_k_max 24
_diffrn_reflns_limit_k_min -26
_diffrn_reflns_limit_l_max 18
_diffrn_reflns_limit_l_min -25
_diffrn_reflns_number 19227
_diffrn_reflns_point_group_measured_fraction_full 0.986
_diffrn_reflns_point_group_measured_fraction_max 0.865
_diffrn_reflns_theta_full 25.242
_diffrn_reflns_theta_max 30.122
_diffrn_reflns_theta_min 2.010
_diffrn_source 'Microfocus rotating anode X-ray tube'
_diffrn_source_current 24
_diffrn_source_power 50
_diffrn_source_size '0.2 mm x 0.2 mm fine focus'
_diffrn_source_type 'Rigaku MicroMax-007HF'
_exptl_absorpt_coefficient_mu 0.236
_exptl_absorpt_correction_T_max 0.977
_exptl_absorpt_correction_T_min 0.77
_exptl_absorpt_correction_type empirical
_exptl_absorpt_process_details
; 
 CrystalClear-SM Expert 2.1 b29 (Rigaku, 2013)
;
_exptl_crystal_colour yellow
_exptl_crystal_density_diffrn 1.381
_exptl_crystal_description plate
_exptl_crystal_F_000 1264
_exptl_crystal_size_max 0.40
_exptl_crystal_size_mid 0.20
_exptl_crystal_size_min 0.10
_refine_diff_density_max 0.950
_refine_diff_density_min -0.485
_refine_diff_density_rms 0.067
_refine_ls_extinction_expression Fc^*^=kFc[1+0.001xFc^2^\l^3^/sin(2\q)]^-1/4^
_refine_ls_goodness_of_fit_ref 1.067
_refine_ls_hydrogen_treatment noref
_refine_ls_matrix_type full
_refine_ls_number_parameters 199
_refine_ls_number_reflns 3644
_refine_ls_number_restraints 0
_refine_ls_restrained_S_all 1.067
_refine_ls_R_factor_all 0.0480
_refine_ls_R_factor_gt 0.0404
_refine_ls_shift/su_max 0.001
_refine_ls_shift/su_mean 0.000
_refine_ls_structure_factor_coef Fsqd
_refine_ls_weighting_details 'w=1/[\s^2^(Fo^2^)+(0.0466P)^2^+2.0000P] where P=(Fo^2^+2Fc^2^)/3'
_refine_ls_weighting_scheme calc
_refine_ls_wR_factor_gt 0.1009
_refine_ls_wR_factor_ref 0.1056
_reflns_Friedel_coverage 0.000
_reflns_number_gt 3164
_reflns_number_total 3644
_reflns_threshold_expression 'I > 2\s(I)'
_cod_data_source_file ja6b08219_si_004.cif
_cod_data_source_block mo_OS410_0m
_cod_depositor_comments
;
The following automatic conversions were performed:

'_symmetry_cell_setting' value 'Orthorhombic' changed to
'orthorhombic' according to
/home/data/users/saulius/crontab/automatic-downloads/current/ACS/lib/dictionaries/cif_core.dic
dictionary named 'cif_core.dic' version 2.4.2 from 2011-04-26.

Automatic conversion script
Id: cif_fix_values 4973 2017-02-22 13:04:09Z antanas 
;
_cod_original_sg_symbol_H-M Pbca
_cod_database_code 4125768
_shelx_space_group_comment
;
The symmetry employed for this shelxl refinement is uniquely defined
by the following loop, which should always be used as a source of
symmetry information in preference to the above space-group names.
They are only intended as comments.
;
_shelx_estimated_absorpt_t_min 0.911
_shelx_estimated_absorpt_t_max 0.977
_shelxl_version_number 2014-3

loop_
_space_group_symop_operation_xyz
'x, y, z'
'-x+1/2, -y, z+1/2'
'-x, y+1/2, -z+1/2'
'x+1/2, -y+1/2, -z'
'-x, -y, -z'
'x-1/2, y, -z-1/2'
'x, -y-1/2, z-1/2'
'-x-1/2, y-1/2, z'

loop_
_atom_site_label
_atom_site_type_symbol
_atom_site_fract_x
_atom_site_fract_y
_atom_site_fract_z
_atom_site_U_iso_or_equiv
_atom_site_adp_type
_atom_site_occupancy
_atom_site_site_symmetry_order
_atom_site_calc_flag
_atom_site_refinement_flags_posn
_atom_site_refinement_flags_adp
C1 C 0.64003(19) 0.61970(7) 0.33640(8) 0.0118(3) Uani 1 1 d . .
C2 C 0.7340(2) 0.57986(7) 0.38293(8) 0.0140(3) Uani 1 1 d . .
H2 H 0.7866 0.6020 0.4203 0.017 Uiso 1 1 calc R U
C3 C 0.7503(2) 0.50735(8) 0.37414(8) 0.0166(3) Uani 1 1 d . .
H3 H 0.8134 0.4802 0.4061 0.020 Uiso 1 1 calc R U
C4 C 0.6754(2) 0.47376(7) 0.31919(8) 0.0155(3) Uani 1 1 d . .
C5 C 0.5821(2) 0.51459(8) 0.27349(8) 0.0153(3) Uani 1 1 d . .
H5 H 0.5302 0.4926 0.2359 0.018 Uiso 1 1 calc R U
C6 C 0.5631(2) 0.58717(7) 0.28174(7) 0.0127(3) Uani 1 1 d . .
H6 H 0.4982 0.6142 0.2502 0.015 Uiso 1 1 calc R U
C7 C 0.6972(2) 0.39555(8) 0.30855(9) 0.0196(3) Uani 1 1 d . .
H7A H 0.5962 0.3778 0.2822 0.029 Uiso 1 1 calc R U
H7B H 0.6990 0.3715 0.3513 0.029 Uiso 1 1 calc R U
H7C H 0.8107 0.3865 0.2852 0.029 Uiso 1 1 calc R U
C8 C 0.2036(2) 0.66737(7) 0.35837(8) 0.0128(3) Uani 1 1 d . .
H8A H 0.2653 0.6622 0.3153 0.015 Uiso 1 1 calc R U
H8B H 0.0744 0.6765 0.3497 0.015 Uiso 1 1 calc R U
C9 C 0.2224(2) 0.59939(8) 0.39719(8) 0.0150(3) Uani 1 1 d . .
C11 C 0.2176(2) 0.66013(8) 0.49687(8) 0.0154(3) Uani 1 1 d . .
C12 C 0.1959(2) 0.73038(7) 0.46261(7) 0.0137(3) Uani 1 1 d . .
H12A H 0.2519 0.7678 0.4898 0.016 Uiso 1 1 calc R U
H12B H 0.0660 0.7414 0.4579 0.016 Uiso 1 1 calc R U
C13 C 0.2304(2) 0.79638(7) 0.35814(8) 0.0139(3) Uani 1 1 d . .
H13A H 0.2672 0.7920 0.3113 0.017 Uiso 1 1 calc R U
H13B H 0.0977 0.8017 0.3594 0.017 Uiso 1 1 calc R U
C14 C 0.3161(2) 0.86062(8) 0.38716(8) 0.0192(3) Uani 1 1 d . .
H14 H 0.4420 0.8671 0.3809 0.023 Uiso 1 1 calc R U
C15 C 0.2271(3) 0.90885(9) 0.42108(9) 0.0272(4) Uani 1 1 d . .
H15A H 0.1011 0.9038 0.4282 0.033 Uiso 1 1 calc R U
H15B H 0.2890 0.9486 0.4383 0.033 Uiso 1 1 calc R U
N1 N 0.47683(16) 0.72485(6) 0.40972(6) 0.0114(3) Uani 1 1 d . .
N2 N 0.28342(16) 0.72922(6) 0.39511(6) 0.0110(3) Uani 1 1 d . .
O1 O 0.55443(15) 0.74053(5) 0.28715(5) 0.0151(2) Uani 1 1 d . .
O2 O 0.78524(14) 0.73474(5) 0.37600(6) 0.0160(2) Uani 1 1 d . .
O3 O 0.13585(15) 0.60436(5) 0.45992(6) 0.0175(2) Uani 1 1 d . .
S1 S 0.61269(5) 0.71197(2) 0.34998(2) 0.01086(11) Uani 1 1 d . .
H111 H 0.346(3) 0.6498(9) 0.5044(9) 0.016(4) Uiso 1 1 d . .
H112 H 0.155(3) 0.6632(10) 0.5374(10) 0.023(5) Uiso 1 1 d . .
H91 H 0.349(3) 0.5866(9) 0.4029(9) 0.015(4) Uiso 1 1 d . .
H92 H 0.157(3) 0.5624(10) 0.3726(9) 0.017(5) Uiso 1 1 d . .

loop_
_atom_site_aniso_label
_atom_site_aniso_U_11
_atom_site_aniso_U_22
_atom_site_aniso_U_33
_atom_site_aniso_U_23
_atom_site_aniso_U_13
_atom_site_aniso_U_12
C1 0.0104(6) 0.0112(6) 0.0138(8) -0.0005(5) 0.0028(5) 0.0012(5)
C2 0.0135(7) 0.0150(6) 0.0135(8) -0.0007(5) -0.0009(6) 0.0007(5)
C3 0.0165(7) 0.0149(6) 0.0183(8) 0.0023(6) -0.0018(6) 0.0023(5)
C4 0.0148(7) 0.0132(6) 0.0183(9) 0.0001(5) 0.0034(6) 0.0000(5)
C5 0.0162(7) 0.0160(7) 0.0138(8) -0.0023(5) 0.0012(6) -0.0017(5)
C6 0.0115(6) 0.0151(6) 0.0115(7) 0.0017(5) 0.0017(5) 0.0006(5)
C7 0.0199(8) 0.0128(6) 0.0260(9) -0.0018(6) 0.0006(7) 0.0009(6)
C8 0.0124(7) 0.0136(6) 0.0126(8) -0.0030(5) -0.0010(5) -0.0016(5)
C9 0.0154(7) 0.0144(6) 0.0154(8) -0.0011(5) 0.0017(6) -0.0013(5)
C11 0.0172(8) 0.0161(7) 0.0130(8) 0.0006(5) 0.0016(6) 0.0000(5)
C12 0.0136(7) 0.0165(6) 0.0109(8) -0.0011(5) 0.0021(6) 0.0013(5)
C13 0.0133(7) 0.0125(6) 0.0158(8) 0.0039(5) -0.0017(6) 0.0033(5)
C14 0.0179(8) 0.0153(6) 0.0244(9) 0.0051(6) -0.0035(6) -0.0007(6)
C15 0.0360(10) 0.0171(7) 0.0284(10) -0.0013(7) 0.0028(8) -0.0013(7)
N1 0.0080(6) 0.0151(5) 0.0112(7) -0.0013(4) -0.0008(5) 0.0007(4)
N2 0.0106(6) 0.0120(5) 0.0103(6) -0.0004(4) -0.0005(5) 0.0008(4)
O1 0.0177(5) 0.0155(5) 0.0122(6) 0.0030(4) 0.0015(4) 0.0010(4)
O2 0.0110(5) 0.0154(5) 0.0217(6) -0.0004(4) -0.0002(4) -0.0017(4)
O3 0.0185(6) 0.0174(5) 0.0166(6) -0.0003(4) 0.0040(4) -0.0041(4)
S1 0.00964(18) 0.01068(16) 0.0123(2) 0.00015(12) 0.00101(13) 0.00024(11)

loop_
_atom_type_symbol
_atom_type_description
_atom_type_scat_dispersion_real
_atom_type_scat_dispersion_imag
_atom_type_scat_source
C C 0.0033 0.0016 'International Tables Vol C Tables 4.2.6.8 and 6.1.1.4'
H H 0.0000 0.0000 'International Tables Vol C Tables 4.2.6.8 and 6.1.1.4'
N N 0.0061 0.0033 'International Tables Vol C Tables 4.2.6.8 and 6.1.1.4'
O O 0.0106 0.0060 'International Tables Vol C Tables 4.2.6.8 and 6.1.1.4'
S S 0.1246 0.1234 'International Tables Vol C Tables 4.2.6.8 and 6.1.1.4'

loop_
_geom_angle_atom_site_label_1
_geom_angle_atom_site_label_2
_geom_angle_atom_site_label_3
_geom_angle
C6 C1 C2 120.18(13)
C6 C1 S1 120.81(11)
C2 C1 S1 118.96(11)
C3 C2 C1 119.47(14)
C3 C2 H2 120.3
C1 C2 H2 120.3
C2 C3 C4 121.19(14)
C2 C3 H3 119.4
C4 C3 H3 119.4
C5 C4 C3 118.29(13)
C5 C4 C7 120.40(14)
C3 C4 C7 121.30(14)
C4 C5 C6 121.34(14)
C4 C5 H5 119.3
C6 C5 H5 119.3
C1 C6 C5 119.52(14)
C1 C6 H6 120.2
C5 C6 H6 120.2
C4 C7 H7A 109.5
C4 C7 H7B 109.5
H7A C7 H7B 109.5
C4 C7 H7C 109.5
H7A C7 H7C 109.5
H7B C7 H7C 109.5
N2 C8 C9 111.65(12)
N2 C8 H8A 109.3
C9 C8 H8A 109.3
N2 C8 H8B 109.3
C9 C8 H8B 109.3
H8A C8 H8B 108.0
O3 C9 C8 111.37(12)
O3 C9 H91 110.1(11)
C8 C9 H91 111.2(11)
O3 C9 H92 106.1(11)
C8 C9 H92 107.3(11)
H91 C9 H92 110.7(15)
O3 C11 C12 111.52(13)
O3 C11 H111 110.1(11)
C12 C11 H111 110.4(11)
O3 C11 H112 106.9(12)
C12 C11 H112 107.0(12)
H111 C11 H112 110.9(17)
C11 C12 N2 110.90(12)
C11 C12 H12A 109.5
N2 C12 H12A 109.5
C11 C12 H12B 109.5
N2 C12 H12B 109.5
H12A C12 H12B 108.0
C14 C13 N2 112.17(12)
C14 C13 H13A 109.2
N2 C13 H13A 109.2
C14 C13 H13B 109.2
N2 C13 H13B 109.2
H13A C13 H13B 107.9
C15 C14 C13 123.83(16)
C15 C14 H14 118.1
C13 C14 H14 118.1
C14 C15 H15A 120.0
C14 C15 H15B 120.0
H15A C15 H15B 120.0
N2 N1 S1 118.25(10)
N1 N2 C8 116.02(11)
N1 N2 C12 103.73(11)
C8 N2 C12 106.78(11)
N1 N2 C13 113.40(11)
C8 N2 C13 107.77(11)
C12 N2 C13 108.68(11)
C9 O3 C11 108.92(11)
O1 S1 O2 118.10(7)
O1 S1 N1 114.93(7)
O2 S1 N1 103.65(7)
O1 S1 C1 105.38(7)
O2 S1 C1 104.37(6)
N1 S1 C1 109.85(7)

loop_
_geom_bond_atom_site_label_1
_geom_bond_atom_site_label_2
_geom_bond_distance
C1 C6 1.390(2)
C1 C2 1.395(2)
C1 S1 1.7837(14)
C2 C3 1.392(2)
C2 H2 0.9500
C3 C4 1.398(2)
C3 H3 0.9500
C4 C5 1.391(2)
C4 C7 1.508(2)
C5 C6 1.3942(19)
C5 H5 0.9500
C6 H6 0.9500
C7 H7A 0.9800
C7 H7B 0.9800
C7 H7C 0.9800
C8 N2 1.5105(18)
C8 C9 1.517(2)
C8 H8A 0.9900
C8 H8B 0.9900
C9 O3 1.4273(19)
C9 H91 0.98(2)
C9 H92 0.99(2)
C11 O3 1.4310(18)
C11 C12 1.511(2)
C11 H111 0.98(2)
C11 H112 0.95(2)
C12 N2 1.5142(19)
C12 H12A 0.9900
C12 H12B 0.9900
C13 C14 1.495(2)
C13 N2 1.5294(18)
C13 H13A 0.9900
C13 H13B 0.9900
C14 C15 1.321(2)
C14 H14 0.9500
C15 H15A 0.9500
C15 H15B 0.9500
N1 N2 1.4669(17)
N1 S1 1.5938(13)
O1 S1 1.4498(11)
O2 S1 1.4498(11)

loop_
_geom_torsion_atom_site_label_1
_geom_torsion_atom_site_label_2
_geom_torsion_atom_site_label_3
_geom_torsion_atom_site_label_4
_geom_torsion
C6 C1 C2 C3 0.0(2)
S1 C1 C2 C3 177.54(12)
C1 C2 C3 C4 0.6(2)
C2 C3 C4 C5 -0.6(2)
C2 C3 C4 C7 178.24(15)
C3 C4 C5 C6 0.1(2)
C7 C4 C5 C6 -178.79(14)
C2 C1 C6 C5 -0.6(2)
S1 C1 C6 C5 -178.02(11)
C4 C5 C6 C1 0.5(2)
N2 C8 C9 O3 58.79(16)
O3 C11 C12 N2 -60.14(16)
N2 C13 C14 C15 -108.22(18)
S1 N1 N2 C8 55.05(14)
S1 N1 N2 C12 171.79(9)
S1 N1 N2 C13 -70.50(13)
C9 C8 N2 N1 61.04(16)
C9 C8 N2 C12 -53.99(15)
C9 C8 N2 C13 -170.60(12)
C11 C12 N2 N1 -68.60(14)
C11 C12 N2 C8 54.45(15)
C11 C12 N2 C13 170.46(12)
C14 C13 N2 N1 -45.21(17)
C14 C13 N2 C8 -175.05(13)
C14 C13 N2 C12 69.59(15)
C8 C9 O3 C11 -60.29(15)
C12 C11 O3 C9 61.34(16)
N2 N1 S1 O1 30.35(12)
N2 N1 S1 O2 160.70(9)
N2 N1 S1 C1 -88.25(11)
C6 C1 S1 O1 -17.04(14)
C2 C1 S1 O1 165.47(12)
C6 C1 S1 O2 -142.13(12)
C2 C1 S1 O2 40.39(14)
C6 C1 S1 N1 107.29(13)
C2 C1 S1 N1 -70.20(13)
